data_7003545
loop_
_publ_author_name
'Kermagoret, Anthony'
'Braunstein, Pierre'

_publ_section_title
;
 Contrasting bonding modes of a tridentate bis(oxazoline)phosphine
 ligand in cobalt and iron vs. palladium complexes: unprecedented
 N,N-coordination for a N,P,N ligand
;
_journal_issue 5
_journal_name_full 'Dalton Transactions'
_journal_page_first 585
_journal_page_last 587
_journal_paper_doi 10.1039/b717021c
_journal_year 2008
_chemical_formula_moiety 'C18 H25 Cl2 Fe N2 O2 P'
_chemical_formula_sum 'C18 H25 Cl2 Fe N2 O2 P'
_chemical_formula_weight 459.12
_chemical_name_systematic
;
?
;
_space_group_IT_number 14
_symmetry_cell_setting monoclinic
_symmetry_space_group_name_Hall '-P 2ybc'
_symmetry_space_group_name_H-M 'P 1 21/c 1'
_atom_sites_solution_hydrogens geom
_atom_sites_solution_primary direct
_atom_sites_solution_secondary difmap
_audit_creation_method SHELXL-97
_cell_angle_alpha 90.00
_cell_angle_beta 113.772(5)
_cell_angle_gamma 90.00
_cell_formula_units_Z 4
_cell_length_a 12.7240(13)
_cell_length_b 12.3190(15)
_cell_length_c 15.5250(19)
_cell_measurement_reflns_used 5468
_cell_measurement_temperature 173(2)
_cell_measurement_theta_max 30.034
_cell_measurement_theta_min 0.998
_cell_volume 2227.0(5)
_computing_cell_refinement 'Denzo (Nonius B.V., 1998)'
_computing_data_collection 'Collect (Nonius B.V., 1998)'
_computing_data_reduction 'Denzo (Nonius B.V., 1998)'
_computing_molecular_graphics 'PLATON 98 (Spek, 1998)'
_computing_publication_material 'SHELXL-97 (Sheldrick, 1997)'
_computing_structure_refinement 'SHELXL-97 (Sheldrick, 1997)'
_computing_structure_solution 'SHELXS-97 (Sheldrick, 1997)'
_diffrn_ambient_temperature 173(2)
_diffrn_measured_fraction_theta_full 0.994
_diffrn_measured_fraction_theta_max 0.994
_diffrn_measurement_device_type KappaCCD
_diffrn_measurement_method '\p scans'
_diffrn_radiation_monochromator graphite
_diffrn_radiation_source 'fine-focus sealed tube'
_diffrn_radiation_type MoK\a
_diffrn_radiation_wavelength 0.71073
_diffrn_reflns_av_R_equivalents 0.0293
_diffrn_reflns_av_sigmaI/netI 0.0562
_diffrn_reflns_limit_h_max 17
_diffrn_reflns_limit_h_min -17
_diffrn_reflns_limit_k_max 17
_diffrn_reflns_limit_k_min -15
_diffrn_reflns_limit_l_max 21
_diffrn_reflns_limit_l_min -21
_diffrn_reflns_number 10818
_diffrn_reflns_theta_full 30.06
_diffrn_reflns_theta_max 30.06
_diffrn_reflns_theta_min 1.75
_exptl_absorpt_coefficient_mu 1.003
_exptl_absorpt_correction_type none
_exptl_crystal_colour colorless
_exptl_crystal_density_diffrn 1.369
_exptl_crystal_density_method 'not measured'
_exptl_crystal_description prism
_exptl_crystal_F_000 952
_exptl_crystal_size_max 0.16
_exptl_crystal_size_mid 0.14
_exptl_crystal_size_min 0.10
_refine_diff_density_max 1.696
_refine_diff_density_min -0.715
_refine_diff_density_rms 0.159
_refine_ls_extinction_method none
_refine_ls_goodness_of_fit_ref 1.085
_refine_ls_hydrogen_treatment constr
_refine_ls_matrix_type full
_refine_ls_number_parameters 235
_refine_ls_number_reflns 6465
_refine_ls_number_restraints 0
_refine_ls_restrained_S_all 1.085
_refine_ls_R_factor_all 0.0834
_refine_ls_R_factor_gt 0.0569
_refine_ls_shift/su_max 0.002
_refine_ls_shift/su_mean 0.001
_refine_ls_structure_factor_coef Fsqd
_refine_ls_weighting_details 'calc w=1/[\s^2^(Fo^2^)+(0.0816P)^2^+1.3431P] where P=(Fo^2^+2Fc^2^)/3'
_refine_ls_weighting_scheme calc
_refine_ls_wR_factor_gt 0.1469
_refine_ls_wR_factor_ref 0.1619
_reflns_number_gt 4953
_reflns_number_total 6465
_reflns_threshold_expression >2sigma(I)
_cod_data_source_file b717021c.txt
_cod_data_source_block 3
_cod_original_cell_volume 2227.0(4)
_cod_original_sg_symbol_H-M 'P 21/c'
_cod_database_code 7003545

loop_
_symmetry_equiv_pos_as_xyz
'x, y, z'
'-x, y+1/2, -z+1/2'
'-x, -y, -z'
'x, -y-1/2, z-1/2'

loop_
_atom_site_label
_atom_site_type_symbol
_atom_site_fract_x
_atom_site_fract_y
_atom_site_fract_z
_atom_site_U_iso_or_equiv
_atom_site_adp_type
_atom_site_occupancy
_atom_site_symmetry_multiplicity
_atom_site_calc_flag
_atom_site_refinement_flags
_atom_site_disorder_assembly
_atom_site_disorder_group
Fe Fe 0.24799(3) -0.12464(3) 0.52927(3) 0.02680(12) Uani 1 1 d . . .
Cl1 Cl 0.40788(6) -0.22653(6) 0.56519(6) 0.0420(2) Uani 1 1 d . . .
Cl2 Cl 0.10116(7) -0.19880(7) 0.55542(6) 0.0454(2) Uani 1 1 d . . .
P P 0.26100(7) 0.18372(6) 0.39929(6) 0.03495(19) Uani 1 1 d . . .
O1 O 0.4141(2) 0.17145(19) 0.64398(16) 0.0450(5) Uani 1 1 d . . .
O2 O 0.0713(2) 0.00503(18) 0.25233(15) 0.0439(5) Uani 1 1 d . . .
N1 N 0.3064(2) 0.0213(2) 0.60112(16) 0.0337(5) Uani 1 1 d . . .
N2 N 0.1763(2) -0.08441(19) 0.38610(16) 0.0288(5) Uani 1 1 d . . .
C1 C 0.2562(3) 0.3063(2) 0.4638(2) 0.0335(6) Uani 1 1 d . . .
C2 C 0.3368(3) 0.3853(3) 0.4704(3) 0.0423(7) Uani 1 1 d . . .
H2 H 0.3919 0.3718 0.4447 0.051 Uiso 1 1 calc . . .
C3 C 0.3377(3) 0.4837(3) 0.5139(3) 0.0509(9) Uani 1 1 d . . .
H3 H 0.3936 0.5370 0.5183 0.061 Uiso 1 1 calc . . .
C4 C 0.2577(3) 0.5043(3) 0.5507(3) 0.0532(9) Uani 1 1 d . . .
H4 H 0.2576 0.5719 0.5801 0.064 Uiso 1 1 calc . . .
C5 C 0.1778(4) 0.4259(3) 0.5445(3) 0.0604(11) Uani 1 1 d . . .
H5 H 0.1228 0.4396 0.5702 0.073 Uiso 1 1 calc . . .
C6 C 0.1768(3) 0.3270(3) 0.5011(3) 0.0455(8) Uani 1 1 d . . .
H6 H 0.1212 0.2737 0.4972 0.055 Uiso 1 1 calc . . .
C7 C 0.3768(2) 0.1045(2) 0.4901(2) 0.0329(6) Uani 1 1 d . . .
H7A H 0.3787 0.0309 0.4650 0.039 Uiso 1 1 calc . . .
H7B H 0.4514 0.1397 0.5022 0.039 Uiso 1 1 calc . . .
C8 C 0.3638(2) 0.0940(2) 0.5802(2) 0.0327(6) Uani 1 1 d . . .
C9 C 0.3807(5) 0.1523(4) 0.7215(3) 0.0725(14) Uani 1 1 d . . .
H9A H 0.3322 0.2125 0.7270 0.087 Uiso 1 1 calc . . .
H9B H 0.4493 0.1461 0.7815 0.087 Uiso 1 1 calc . . .
C10 C 0.3131(3) 0.0454(3) 0.6983(2) 0.0475(8) Uani 1 1 d . . .
C11 C 0.1935(4) 0.0613(4) 0.6938(3) 0.0650(11) Uani 1 1 d . . .
H11A H 0.1569 0.1225 0.6522 0.098 Uiso 1 1 calc . . .
H11B H 0.1976 0.0764 0.7571 0.098 Uiso 1 1 calc . . .
H11C H 0.1483 -0.0047 0.6692 0.098 Uiso 1 1 calc . . .
C12 C 0.3763(4) -0.0461(4) 0.7632(3) 0.0673(12) Uani 1 1 d . . .
H12A H 0.3348 -0.1143 0.7402 0.101 Uiso 1 1 calc . . .
H12B H 0.3811 -0.0313 0.8267 0.101 Uiso 1 1 calc . . .
H12C H 0.4539 -0.0521 0.7649 0.101 Uiso 1 1 calc . . .
C13 C 0.1321(2) 0.1094(2) 0.3952(2) 0.0338(6) Uani 1 1 d . . .
H13A H 0.1374 0.0969 0.4598 0.041 Uiso 1 1 calc . . .
H13B H 0.0620 0.1523 0.3602 0.041 Uiso 1 1 calc . . .
C14 C 0.1268(2) 0.0035(2) 0.3470(2) 0.0314(6) Uani 1 1 d . . .
C15 C 0.0721(3) -0.1073(3) 0.2232(2) 0.0443(8) Uani 1 1 d . . .
H15A H 0.0900 -0.1115 0.1668 0.053 Uiso 1 1 calc . . .
H15B H -0.0030 -0.1425 0.2090 0.053 Uiso 1 1 calc . . .
C16 C 0.1670(3) -0.1611(2) 0.3082(2) 0.0332(6) Uani 1 1 d . . .
C17 C 0.2812(3) -0.1578(3) 0.2980(3) 0.0473(8) Uani 1 1 d . . .
H17A H 0.2997 -0.0825 0.2892 0.071 Uiso 1 1 calc . . .
H17B H 0.2754 -0.2012 0.2434 0.071 Uiso 1 1 calc . . .
H17C H 0.3418 -0.1875 0.3549 0.071 Uiso 1 1 calc . . .
C18 C 0.1366(3) -0.2746(3) 0.3272(2) 0.0450(8) Uani 1 1 d . . .
H18A H 0.1964 -0.3018 0.3857 0.068 Uiso 1 1 calc . . .
H18B H 0.1307 -0.3223 0.2749 0.068 Uiso 1 1 calc . . .
H18C H 0.0628 -0.2732 0.3332 0.068 Uiso 1 1 calc . . .

loop_
_atom_site_aniso_label
_atom_site_aniso_U_11
_atom_site_aniso_U_22
_atom_site_aniso_U_33
_atom_site_aniso_U_23
_atom_site_aniso_U_13
_atom_site_aniso_U_12
Fe 0.0279(2) 0.0250(2) 0.0281(2) 0.00037(14) 0.01192(16) -0.00436(15)
Cl1 0.0310(4) 0.0385(4) 0.0546(5) 0.0105(3) 0.0153(3) 0.0039(3)
Cl2 0.0404(4) 0.0513(5) 0.0524(5) 0.0008(4) 0.0270(4) -0.0125(3)
P 0.0425(4) 0.0268(4) 0.0351(4) 0.0006(3) 0.0152(3) 0.0000(3)
O1 0.0441(13) 0.0407(12) 0.0414(12) -0.0089(10) 0.0082(10) -0.0178(10)
O2 0.0509(13) 0.0353(11) 0.0298(10) -0.0027(9) -0.0001(10) 0.0069(10)
N1 0.0402(13) 0.0308(12) 0.0284(12) -0.0025(9) 0.0121(10) -0.0070(10)
N2 0.0321(12) 0.0266(11) 0.0268(11) -0.0040(9) 0.0109(9) -0.0023(9)
C1 0.0393(16) 0.0244(13) 0.0333(15) 0.0015(11) 0.0110(13) 0.0014(11)
C2 0.0480(19) 0.0334(15) 0.0481(19) 0.0002(13) 0.0221(16) -0.0052(13)
C3 0.060(2) 0.0315(16) 0.061(2) -0.0055(15) 0.0231(19) -0.0139(15)
C4 0.061(2) 0.0353(17) 0.062(2) -0.0140(16) 0.0230(19) -0.0028(16)
C5 0.061(2) 0.044(2) 0.089(3) -0.022(2) 0.043(2) -0.0041(18)
C6 0.0449(18) 0.0343(16) 0.060(2) -0.0108(15) 0.0237(17) -0.0080(14)
C7 0.0295(14) 0.0286(14) 0.0443(16) 0.0001(12) 0.0187(13) -0.0020(11)
C8 0.0286(14) 0.0284(13) 0.0347(15) -0.0009(11) 0.0061(12) -0.0018(11)
C9 0.111(4) 0.065(3) 0.046(2) -0.0250(19) 0.036(2) -0.045(3)
C10 0.068(2) 0.0454(18) 0.0278(15) -0.0100(13) 0.0175(15) -0.0171(17)
C11 0.077(3) 0.073(3) 0.055(2) -0.017(2) 0.038(2) -0.007(2)
C12 0.095(3) 0.067(3) 0.0303(17) 0.0009(17) 0.016(2) -0.006(2)
C13 0.0296(14) 0.0320(14) 0.0344(15) -0.0026(11) 0.0073(12) 0.0063(11)
C14 0.0296(13) 0.0305(14) 0.0307(13) -0.0024(11) 0.0086(11) -0.0003(11)
C15 0.052(2) 0.0371(17) 0.0336(16) -0.0091(13) 0.0066(14) 0.0023(14)
C16 0.0380(15) 0.0285(13) 0.0297(14) -0.0049(11) 0.0100(12) 0.0014(12)
C17 0.0467(19) 0.051(2) 0.0468(19) -0.0112(15) 0.0218(16) 0.0023(16)
C18 0.056(2) 0.0296(15) 0.0447(18) -0.0089(13) 0.0147(16) -0.0041(14)

loop_
_atom_type_symbol
_atom_type_description
_atom_type_scat_dispersion_real
_atom_type_scat_dispersion_imag
_atom_type_scat_source
C C 0.0033 0.0016 'International Tables Vol C Tables 4.2.6.8 and 6.1.1.4'
H H 0.0000 0.0000 'International Tables Vol C Tables 4.2.6.8 and 6.1.1.4'
N N 0.0061 0.0033 'International Tables Vol C Tables 4.2.6.8 and 6.1.1.4'
O O 0.0106 0.0060 'International Tables Vol C Tables 4.2.6.8 and 6.1.1.4'
P P 0.1023 0.0942 'International Tables Vol C Tables 4.2.6.8 and 6.1.1.4'
Cl Cl 0.1484 0.1585 'International Tables Vol C Tables 4.2.6.8 and 6.1.1.4'
Fe Fe 0.3463 0.8444 'International Tables Vol C Tables 4.2.6.8 and 6.1.1.4'

loop_
_geom_angle_atom_site_label_1
_geom_angle_atom_site_label_2
_geom_angle_atom_site_label_3
_geom_angle
_geom_angle_site_symmetry_1
_geom_angle_site_symmetry_3
_geom_angle_publ_flag
N1 Fe N2 105.80(9) . . ?
N1 Fe Cl2 113.21(7) . . ?
N2 Fe Cl2 104.39(7) . . ?
N1 Fe Cl1 104.79(8) . . ?
N2 Fe Cl1 110.91(7) . . ?
Cl2 Fe Cl1 117.29(3) . . ?
C1 P C7 102.15(13) . . ?
C1 P C13 101.65(13) . . ?
C7 P C13 100.76(13) . . ?
C8 O1 C9 106.6(2) . . ?
C14 O2 C15 105.0(2) . . ?
C8 N1 C10 108.0(2) . . ?
C8 N1 Fe 125.8(2) . . ?
C10 N1 Fe 124.74(19) . . ?
C14 N2 C16 106.7(2) . . ?
C14 N2 Fe 128.75(19) . . ?
C16 N2 Fe 124.41(18) . . ?
C6 C1 C2 119.0(3) . . ?
C6 C1 P 125.3(2) . . ?
C2 C1 P 115.6(2) . . ?
C3 C2 C1 120.6(3) . . ?
C3 C2 H2 119.7 . . ?
C1 C2 H2 119.7 . . ?
C4 C3 C2 120.1(3) . . ?
C4 C3 H3 120.0 . . ?
C2 C3 H3 120.0 . . ?
C5 C4 C3 119.3(3) . . ?
C5 C4 H4 120.3 . . ?
C3 C4 H4 120.3 . . ?
C4 C5 C6 120.8(3) . . ?
C4 C5 H5 119.6 . . ?
C6 C5 H5 119.6 . . ?
C1 C6 C5 120.2(3) . . ?
C1 C6 H6 119.9 . . ?
C5 C6 H6 119.9 . . ?
C8 C7 P 114.0(2) . . ?
C8 C7 H7A 108.7 . . ?
P C7 H7A 108.7 . . ?
C8 C7 H7B 108.7 . . ?
P C7 H7B 108.7 . . ?
H7A C7 H7B 107.6 . . ?
N1 C8 O1 117.6(3) . . ?
N1 C8 C7 126.5(3) . . ?
O1 C8 C7 115.8(3) . . ?
O1 C9 C10 105.7(3) . . ?
O1 C9 H9A 110.6 . . ?
C10 C9 H9A 110.6 . . ?
O1 C9 H9B 110.6 . . ?
C10 C9 H9B 110.6 . . ?
H9A C9 H9B 108.7 . . ?
N1 C10 C11 109.3(3) . . ?
N1 C10 C12 108.7(3) . . ?
C11 C10 C12 112.5(3) . . ?
N1 C10 C9 101.8(3) . . ?
C11 C10 C9 111.1(4) . . ?
C12 C10 C9 112.8(4) . . ?
C10 C11 H11A 109.5 . . ?
C10 C11 H11B 109.5 . . ?
H11A C11 H11B 109.5 . . ?
C10 C11 H11C 109.5 . . ?
H11A C11 H11C 109.5 . . ?
H11B C11 H11C 109.5 . . ?
C10 C12 H12A 109.5 . . ?
C10 C12 H12B 109.5 . . ?
H12A C12 H12B 109.5 . . ?
C10 C12 H12C 109.5 . . ?
H12A C12 H12C 109.5 . . ?
H12B C12 H12C 109.5 . . ?
C14 C13 P 108.0(2) . . ?
C14 C13 H13A 110.1 . . ?
P C13 H13A 110.1 . . ?
C14 C13 H13B 110.1 . . ?
P C13 H13B 110.1 . . ?
H13A C13 H13B 108.4 . . ?
N2 C14 O2 118.1(3) . . ?
N2 C14 C13 126.1(3) . . ?
O2 C14 C13 115.6(2) . . ?
O2 C15 C16 104.2(2) . . ?
O2 C15 H15A 110.9 . . ?
C16 C15 H15A 110.9 . . ?
O2 C15 H15B 110.9 . . ?
C16 C15 H15B 110.9 . . ?
H15A C15 H15B 108.9 . . ?
N2 C16 C18 111.6(2) . . ?
N2 C16 C17 107.3(2) . . ?
C18 C16 C17 112.0(3) . . ?
N2 C16 C15 101.6(2) . . ?
C18 C16 C15 113.1(3) . . ?
C17 C16 C15 110.6(3) . . ?
C16 C17 H17A 109.5 . . ?
C16 C17 H17B 109.5 . . ?
H17A C17 H17B 109.5 . . ?
C16 C17 H17C 109.5 . . ?
H17A C17 H17C 109.5 . . ?
H17B C17 H17C 109.5 . . ?
C16 C18 H18A 109.5 . . ?
C16 C18 H18B 109.5 . . ?
H18A C18 H18B 109.5 . . ?
C16 C18 H18C 109.5 . . ?
H18A C18 H18C 109.5 . . ?
H18B C18 H18C 109.5 . . ?

loop_
_geom_bond_atom_site_label_1
_geom_bond_atom_site_label_2
_geom_bond_distance
_geom_bond_site_symmetry_2
_geom_bond_publ_flag
Fe N1 2.088(2) . ?
Fe N2 2.094(2) . ?
Fe Cl2 2.2586(8) . ?
Fe Cl1 2.2607(8) . ?
P C1 1.827(3) . ?
P C7 1.854(3) . ?
P C13 1.857(3) . ?
O1 C8 1.338(4) . ?
O1 C9 1.448(5) . ?
O2 C14 1.350(3) . ?
O2 C15 1.458(4) . ?
N1 C8 1.279(4) . ?
N1 C10 1.506(4) . ?
N2 C14 1.277(4) . ?
N2 C16 1.501(3) . ?
C1 C6 1.375(4) . ?
C1 C2 1.388(4) . ?
C2 C3 1.386(5) . ?
C2 H2 0.9500 . ?
C3 C4 1.378(5) . ?
C3 H3 0.9500 . ?
C4 C5 1.376(5) . ?
C4 H4 0.9500 . ?
C5 C6 1.390(5) . ?
C5 H5 0.9500 . ?
C6 H6 0.9500 . ?
C7 C8 1.479(4) . ?
C7 H7A 0.9900 . ?
C7 H7B 0.9900 . ?
C9 C10 1.534(5) . ?
C9 H9A 0.9900 . ?
C9 H9B 0.9900 . ?
C10 C11 1.508(6) . ?
C10 C12 1.509(6) . ?
C11 H11A 0.9800 . ?
C11 H11B 0.9800 . ?
C11 H11C 0.9800 . ?
C12 H12A 0.9800 . ?
C12 H12B 0.9800 . ?
C12 H12C 0.9800 . ?
C13 C14 1.491(4) . ?
C13 H13A 0.9900 . ?
C13 H13B 0.9900 . ?
C15 C16 1.534(4) . ?
C15 H15A 0.9900 . ?
C15 H15B 0.9900 . ?
C16 C18 1.511(4) . ?
C16 C17 1.524(5) . ?
C17 H17A 0.9800 . ?
C17 H17B 0.9800 . ?
C17 H17C 0.9800 . ?
C18 H18A 0.9800 . ?
C18 H18B 0.9800 . ?
C18 H18C 0.9800 . ?

loop_
_geom_torsion_atom_site_label_1
_geom_torsion_atom_site_label_2
_geom_torsion_atom_site_label_3
_geom_torsion_atom_site_label_4
_geom_torsion
_geom_torsion_site_symmetry_1
_geom_torsion_site_symmetry_2
_geom_torsion_site_symmetry_3
_geom_torsion_site_symmetry_4
_geom_torsion_publ_flag
N2 Fe N1 C8 -45.7(3) . . . . ?
Cl2 Fe N1 C8 -159.4(2) . . . . ?
Cl1 Fe N1 C8 71.6(3) . . . . ?
N2 Fe N1 C10 150.2(3) . . . . ?
Cl2 Fe N1 C10 36.5(3) . . . . ?
Cl1 Fe N1 C10 -92.5(3) . . . . ?
N1 Fe N2 C14 -30.6(3) . . . . ?
Cl2 Fe N2 C14 89.1(2) . . . . ?
Cl1 Fe N2 C14 -143.7(2) . . . . ?
N1 Fe N2 C16 154.1(2) . . . . ?
Cl2 Fe N2 C16 -86.2(2) . . . . ?
Cl1 Fe N2 C16 41.0(2) . . . . ?
C7 P C1 C6 -100.8(3) . . . . ?
C13 P C1 C6 3.0(3) . . . . ?
C7 P C1 C2 82.5(3) . . . . ?
C13 P C1 C2 -173.6(2) . . . . ?
C6 C1 C2 C3 0.1(5) . . . . ?
P C1 C2 C3 177.0(3) . . . . ?
C1 C2 C3 C4 -0.4(6) . . . . ?
C2 C3 C4 C5 0.6(6) . . . . ?
C3 C4 C5 C6 -0.4(7) . . . . ?
C2 C1 C6 C5 0.0(6) . . . . ?
P C1 C6 C5 -176.5(3) . . . . ?
C4 C5 C6 C1 0.1(7) . . . . ?
C1 P C7 C8 50.0(2) . . . . ?
C13 P C7 C8 -54.6(2) . . . . ?
C10 N1 C8 O1 -0.3(4) . . . . ?
Fe N1 C8 O1 -166.7(2) . . . . ?
C10 N1 C8 C7 -177.5(3) . . . . ?
Fe N1 C8 C7 16.1(4) . . . . ?
C9 O1 C8 N1 -3.5(4) . . . . ?
C9 O1 C8 C7 174.0(3) . . . . ?
P C7 C8 N1 86.8(3) . . . . ?
P C7 C8 O1 -90.4(3) . . . . ?
C8 O1 C9 C10 5.5(5) . . . . ?
C8 N1 C10 C11 121.2(3) . . . . ?
Fe N1 C10 C11 -72.2(4) . . . . ?
C8 N1 C10 C12 -115.6(3) . . . . ?
Fe N1 C10 C12 50.9(4) . . . . ?
C8 N1 C10 C9 3.7(4) . . . . ?
Fe N1 C10 C9 170.2(3) . . . . ?
O1 C9 C10 N1 -5.5(5) . . . . ?
O1 C9 C10 C11 -121.7(4) . . . . ?
O1 C9 C10 C12 110.9(4) . . . . ?
C1 P C13 C14 -177.8(2) . . . . ?
C7 P C13 C14 -72.8(2) . . . . ?
C16 N2 C14 O2 6.2(3) . . . . ?
Fe N2 C14 O2 -169.82(19) . . . . ?
C16 N2 C14 C13 -168.4(3) . . . . ?
Fe N2 C14 C13 15.6(4) . . . . ?
C15 O2 C14 N2 8.1(4) . . . . ?
C15 O2 C14 C13 -176.8(3) . . . . ?
P C13 C14 N2 87.1(3) . . . . ?
P C13 C14 O2 -87.6(3) . . . . ?
C14 O2 C15 C16 -17.9(3) . . . . ?
C14 N2 C16 C18 -137.4(3) . . . . ?
Fe N2 C16 C18 38.8(3) . . . . ?
C14 N2 C16 C17 99.5(3) . . . . ?
Fe N2 C16 C17 -84.3(3) . . . . ?
C14 N2 C16 C15 -16.6(3) . . . . ?
Fe N2 C16 C15 159.6(2) . . . . ?
O2 C15 C16 N2 20.7(3) . . . . ?
O2 C15 C16 C18 140.4(3) . . . . ?
O2 C15 C16 C17 -93.0(3) . . . . ?
